data_7201919
loop_
_publ_author_name
'Braga, Dario'
'Grepioni, Fabrizia'
'Maini, Lucia'
'Brescello, Roberto'
'Cotarca, Livius'

_publ_section_title
;
 Simple and quantitative mechanochemical preparation of the first zinc
 and copper complexes of the neuroleptic drug gabapentin
;
_journal_issue 5
_journal_name_full CrystEngComm
_journal_page_first 469
_journal_paper_doi 10.1039/b719451j
_journal_volume 10
_journal_year 2008
_chemical_formula_sum 'C18 H34 Cl2 N2 O4 Zn'
_chemical_formula_weight 478.74
_chemical_name_systematic
;
?
;
_space_group_IT_number 14
_symmetry_cell_setting monoclinic
_symmetry_space_group_name_Hall '-P 2yab'
_symmetry_space_group_name_H-M 'P 1 21/a 1'
_atom_sites_solution_hydrogens geom
_atom_sites_solution_primary direct
_atom_sites_solution_secondary difmap
_audit_creation_method SHELXL-97
_cell_angle_alpha 90.00
_cell_angle_beta 108.91(2)
_cell_angle_gamma 90.00
_cell_formula_units_Z 4
_cell_length_a 13.175(3)
_cell_length_b 10.498(2)
_cell_length_c 16.820(5)
_cell_measurement_temperature 293(2)
_cell_volume 2200.8(10)
_computing_structure_refinement 'SHELXL-97 (Sheldrick, 1997)'
_computing_structure_solution 'SHELXS-97 (Sheldrick, 1990)'
_diffrn_ambient_temperature 293(2)
_diffrn_measured_fraction_theta_full 0.998
_diffrn_measured_fraction_theta_max 0.998
_diffrn_radiation_monochromator graphite
_diffrn_radiation_source 'fine-focus sealed tube'
_diffrn_radiation_type MoK\a
_diffrn_radiation_wavelength 0.71073
_diffrn_reflns_av_R_equivalents 0.0392
_diffrn_reflns_av_sigmaI/netI 0.0355
_diffrn_reflns_limit_h_max 14
_diffrn_reflns_limit_h_min -15
_diffrn_reflns_limit_k_max 12
_diffrn_reflns_limit_k_min 0
_diffrn_reflns_limit_l_max 19
_diffrn_reflns_limit_l_min 0
_diffrn_reflns_number 3995
_diffrn_reflns_theta_full 24.98
_diffrn_reflns_theta_max 24.98
_diffrn_reflns_theta_min 3.07
_exptl_absorpt_coefficient_mu 1.384
_exptl_absorpt_correction_type none
_exptl_crystal_colour colourless
_exptl_crystal_density_diffrn 1.445
_exptl_crystal_density_method 'not measured'
_exptl_crystal_description prism
_exptl_crystal_F_000 1008
_exptl_crystal_size_max 0.28
_exptl_crystal_size_mid 0.24
_exptl_crystal_size_min 0.18
_refine_diff_density_max 0.414
_refine_diff_density_min -0.473
_refine_diff_density_rms 0.064
_refine_ls_extinction_method none
_refine_ls_goodness_of_fit_ref 1.028
_refine_ls_hydrogen_treatment mixed
_refine_ls_matrix_type full
_refine_ls_number_parameters 262
_refine_ls_number_reflns 3857
_refine_ls_number_restraints 0
_refine_ls_restrained_S_all 1.028
_refine_ls_R_factor_all 0.0651
_refine_ls_R_factor_gt 0.0311
_refine_ls_shift/su_max 0.001
_refine_ls_shift/su_mean 0.000
_refine_ls_structure_factor_coef Fsqd
_refine_ls_weighting_details 'calc w=1/[\s^2^(Fo^2^)+(0.0484P)^2^+0.3382P] where P=(Fo^2^+2Fc^2^)/3'
_refine_ls_weighting_scheme calc
_refine_ls_wR_factor_gt 0.0750
_refine_ls_wR_factor_ref 0.0861
_reflns_number_gt 2668
_reflns_number_total 3857
_reflns_threshold_expression >2sigma(I)
_cod_data_source_file b719451j.txt
_cod_data_source_block 1_[ZnCl2(gabapentin)2]
_cod_depositor_comments
;
The following automatic conversions were performed:
'_symmetry_cell_setting' value 'Monoclinic' changed to 'monoclinic'
according to '/home/saulius/struct/CIF-dictionaries/cif_core.dic'
dictionary named 'cif_core.dic' version 2.4.1 from 2010-06-29.

Automatic conversion script
Id: cif_fix_enum 1527 2010-12-29 10:47:43Z saulius 
;
_cod_original_cell_volume 2200.8(9)
_cod_original_sg_symbol_H-M P2(1)/a
_cod_database_code 7201919

loop_
_symmetry_equiv_pos_as_xyz
'x, y, z'
'-x+1/2, y+1/2, -z'
'-x, -y, -z'
'x-1/2, -y-1/2, z'

loop_
_atom_site_label
_atom_site_type_symbol
_atom_site_fract_x
_atom_site_fract_y
_atom_site_fract_z
_atom_site_U_iso_or_equiv
_atom_site_adp_type
_atom_site_occupancy
_atom_site_symmetry_multiplicity
_atom_site_calc_flag
_atom_site_refinement_flags
_atom_site_disorder_assembly
_atom_site_disorder_group
C1 C 0.3393(2) 0.7372(3) 0.42323(16) 0.0309(6) Uani 1 1 d . . .
C2 C 0.4432(2) 0.7815(3) 0.48922(18) 0.0413(7) Uani 1 1 d . . .
H2A H 0.4785 0.7083 0.5217 0.050 Uiso 1 1 calc R . .
H2B H 0.4905 0.8157 0.4607 0.050 Uiso 1 1 calc R . .
C3 C 0.4269(3) 0.8820(4) 0.5492(2) 0.0534(9) Uani 1 1 d . . .
H3A H 0.4953 0.9013 0.5913 0.064 Uiso 1 1 calc R . .
H3B H 0.3998 0.9595 0.5182 0.064 Uiso 1 1 calc R . .
C4 C 0.3486(3) 0.8361(4) 0.5921(2) 0.0573(9) Uani 1 1 d . . .
H4A H 0.3362 0.9037 0.6271 0.069 Uiso 1 1 calc R . .
H4B H 0.3795 0.7642 0.6280 0.069 Uiso 1 1 calc R . .
C5 C 0.2427(3) 0.7966(4) 0.52818(19) 0.0475(8) Uani 1 1 d . . .
H5A H 0.1960 0.7625 0.5573 0.057 Uiso 1 1 calc R . .
H5B H 0.2079 0.8707 0.4965 0.057 Uiso 1 1 calc R . .
C6 C 0.2588(2) 0.6971(3) 0.46822(18) 0.0401(7) Uani 1 1 d . . .
H6A H 0.1902 0.6790 0.4261 0.048 Uiso 1 1 calc R . .
H6B H 0.2842 0.6191 0.4992 0.048 Uiso 1 1 calc R . .
C7 C 0.3614(2) 0.6179(3) 0.37716(18) 0.0381(7) Uani 1 1 d . . .
H7A H 0.4005 0.5561 0.4187 0.046 Uiso 1 1 calc R . .
H7B H 0.2934 0.5797 0.3451 0.046 Uiso 1 1 calc R . .
C8 C 0.4250(2) 0.6453(3) 0.31820(19) 0.0406(7) Uani 1 1 d . . .
C9 C 0.2958(2) 0.8474(3) 0.36259(18) 0.0376(7) Uani 1 1 d . . .
H9A H 0.2770 0.9171 0.3930 0.045 Uiso 1 1 calc R . .
H9B H 0.3520 0.8773 0.3415 0.045 Uiso 1 1 calc R . .
C10 C 0.13448(19) 0.7528(3) -0.10413(15) 0.0273(5) Uani 1 1 d . . .
C11 C 0.0660(2) 0.7922(3) -0.19497(18) 0.0388(7) Uani 1 1 d . . .
H11A H 0.0139 0.7257 -0.2188 0.047 Uiso 1 1 calc R . .
H11B H 0.0268 0.8693 -0.1921 0.047 Uiso 1 1 calc R . .
C12 C 0.1313(3) 0.8151(3) -0.25303(19) 0.0533(9) Uani 1 1 d . . .
H12A H 0.0832 0.8319 -0.3093 0.064 Uiso 1 1 calc R . .
H12B H 0.1762 0.8897 -0.2342 0.064 Uiso 1 1 calc R . .
C13 C 0.2014(3) 0.7019(4) -0.2552(2) 0.0574(9) Uani 1 1 d . . .
H13A H 0.2440 0.7206 -0.2911 0.069 Uiso 1 1 calc R . .
H13B H 0.1568 0.6285 -0.2780 0.069 Uiso 1 1 calc R . .
C14 C 0.2746(2) 0.6725(3) -0.16705(19) 0.0456(8) Uani 1 1 d . . .
H14A H 0.3210 0.7449 -0.1452 0.055 Uiso 1 1 calc R . .
H14B H 0.3195 0.5999 -0.1686 0.055 Uiso 1 1 calc R . .
C15 C 0.2091(2) 0.6432(3) -0.10945(17) 0.0293(6) Uani 1 1 d . . .
H15A H 0.2576 0.6249 -0.0535 0.035 Uiso 1 1 calc R . .
H15B H 0.1663 0.5675 -0.1298 0.035 Uiso 1 1 calc R . .
C16 C 0.1964(2) 0.8718(3) -0.05888(18) 0.0336(6) Uani 1 1 d . . .
H16A H 0.2147 0.9232 -0.1002 0.040 Uiso 1 1 calc R . .
H16B H 0.1482 0.9219 -0.0384 0.040 Uiso 1 1 calc R . .
C17 C 0.2976(2) 0.8489(2) 0.01364(16) 0.0278(6) Uani 1 1 d . . .
C18 C 0.0528(2) 0.7082(3) -0.06320(18) 0.0352(7) Uani 1 1 d . . .
H18A H 0.0083 0.7800 -0.0595 0.042 Uiso 1 1 calc R . .
H18B H 0.0066 0.6448 -0.0992 0.042 Uiso 1 1 calc R . .
Cl1 Cl 0.53537(8) 0.92015(8) 0.22298(6) 0.0646(3) Uani 1 1 d . . .
Cl2 Cl 0.52504(6) 0.60959(7) 0.11576(4) 0.03794(18) Uani 1 1 d . . .
N1 N 0.2007(2) 0.8127(4) 0.29046(18) 0.0504(8) Uani 1 1 d . . .
H102 H 0.187(3) 0.870(4) 0.254(3) 0.076 Uiso 1 1 d . . .
H100 H 0.217(3) 0.744(4) 0.269(3) 0.076 Uiso 1 1 d . . .
H101 H 0.145(3) 0.807(4) 0.310(2) 0.076 Uiso 1 1 d . . .
N2 N 0.1012(2) 0.6528(3) 0.02222(16) 0.0337(6) Uani 1 1 d . . .
H200 H 0.162(3) 0.701(3) 0.056(2) 0.051 Uiso 1 1 d . . .
H201 H 0.118(3) 0.572(3) 0.024(2) 0.051 Uiso 1 1 d . . .
H202 H 0.053(3) 0.653(3) 0.044(2) 0.051 Uiso 1 1 d . . .
O1 O 0.36669(17) 0.6819(2) 0.24489(12) 0.0481(6) Uani 1 1 d . . .
O2 O 0.52271(17) 0.6348(3) 0.34203(14) 0.0576(6) Uani 1 1 d . . .
O3 O 0.29169(14) 0.78332(19) 0.07614(12) 0.0354(5) Uani 1 1 d . . .
O4 O 0.38373(14) 0.89446(18) 0.01149(12) 0.0344(4) Uani 1 1 d . . .
Zn1 Zn 0.43148(2) 0.75159(3) 0.164531(18) 0.03313(11) Uani 1 1 d . . .

loop_
_atom_site_aniso_label
_atom_site_aniso_U_11
_atom_site_aniso_U_22
_atom_site_aniso_U_33
_atom_site_aniso_U_23
_atom_site_aniso_U_13
_atom_site_aniso_U_12
C1 0.0274(13) 0.0361(15) 0.0307(13) 0.0007(13) 0.0116(11) -0.0018(12)
C2 0.0255(15) 0.058(2) 0.0379(16) -0.0015(14) 0.0070(12) -0.0052(13)
C3 0.0387(18) 0.069(2) 0.0451(18) -0.0163(17) 0.0040(15) -0.0096(17)
C4 0.049(2) 0.083(3) 0.0392(18) -0.0126(18) 0.0143(16) -0.0008(19)
C5 0.0398(17) 0.069(2) 0.0381(17) -0.0022(16) 0.0190(15) 0.0037(16)
C6 0.0350(16) 0.0516(18) 0.0358(16) 0.0014(14) 0.0142(14) -0.0084(14)
C7 0.0431(17) 0.0391(17) 0.0369(16) 0.0026(13) 0.0194(14) -0.0005(14)
C8 0.0419(18) 0.0444(18) 0.0389(17) -0.0039(14) 0.0180(15) -0.0015(14)
C9 0.0336(16) 0.0409(17) 0.0362(16) -0.0017(13) 0.0087(13) -0.0040(13)
C10 0.0212(12) 0.0293(13) 0.0284(12) -0.0021(12) 0.0038(10) 0.0025(12)
C11 0.0332(16) 0.0371(15) 0.0355(15) 0.0001(13) -0.0036(13) 0.0020(12)
C12 0.058(2) 0.062(2) 0.0299(16) 0.0138(16) 0.0004(15) -0.0098(18)
C13 0.061(2) 0.079(3) 0.0395(18) -0.0019(18) 0.0265(17) -0.005(2)
C14 0.0386(17) 0.057(2) 0.0481(18) 0.0022(16) 0.0234(15) 0.0061(16)
C15 0.0279(14) 0.0291(14) 0.0311(14) -0.0023(11) 0.0097(12) 0.0001(11)
C16 0.0272(14) 0.0289(15) 0.0392(15) -0.0006(12) 0.0031(12) 0.0016(11)
C17 0.0253(14) 0.0220(13) 0.0337(15) -0.0067(11) 0.0064(12) 0.0019(11)
C18 0.0215(14) 0.0439(16) 0.0393(16) -0.0045(13) 0.0084(12) 0.0012(12)
Cl1 0.0587(5) 0.0388(4) 0.0693(6) -0.0098(4) -0.0166(4) 0.0023(4)
Cl2 0.0382(4) 0.0352(4) 0.0426(4) -0.0017(3) 0.0160(3) -0.0001(3)
N1 0.0335(15) 0.072(2) 0.0403(17) 0.0088(14) 0.0041(13) 0.0005(15)
N2 0.0290(13) 0.0354(13) 0.0426(14) -0.0045(12) 0.0197(12) -0.0027(11)
O1 0.0398(12) 0.0761(16) 0.0320(11) 0.0055(11) 0.0167(10) 0.0033(12)
O2 0.0353(13) 0.0887(19) 0.0507(13) 0.0089(13) 0.0165(11) 0.0100(12)
O3 0.0249(10) 0.0451(12) 0.0327(10) 0.0062(9) 0.0044(8) -0.0036(8)
O4 0.0248(10) 0.0353(11) 0.0438(11) -0.0012(9) 0.0122(9) -0.0009(8)
Zn1 0.02474(17) 0.0440(2) 0.02895(17) -0.00059(16) 0.00633(12) 0.00081(15)

loop_
_atom_type_symbol
_atom_type_description
_atom_type_scat_dispersion_real
_atom_type_scat_dispersion_imag
_atom_type_scat_source
C C 0.0033 0.0016 'International Tables Vol C Tables 4.2.6.8 and 6.1.1.4'
H H 0.0000 0.0000 'International Tables Vol C Tables 4.2.6.8 and 6.1.1.4'
Cl Cl 0.1484 0.1585 'International Tables Vol C Tables 4.2.6.8 and 6.1.1.4'
N N 0.0061 0.0033 'International Tables Vol C Tables 4.2.6.8 and 6.1.1.4'
O O 0.0106 0.0060 'International Tables Vol C Tables 4.2.6.8 and 6.1.1.4'
Zn Zn 0.2839 1.4301 'International Tables Vol C Tables 4.2.6.8 and 6.1.1.4'

loop_
_geom_angle_atom_site_label_1
_geom_angle_atom_site_label_2
_geom_angle_atom_site_label_3
_geom_angle
_geom_angle_site_symmetry_1
_geom_angle_site_symmetry_3
_geom_angle_publ_flag
C9 C1 C2 108.0(2) . . ?
C9 C1 C6 111.4(2) . . ?
C2 C1 C6 108.8(2) . . ?
C9 C1 C7 111.7(2) . . ?
C2 C1 C7 109.9(2) . . ?
C6 C1 C7 107.1(2) . . ?
C3 C2 C1 114.0(2) . . ?
C3 C2 H2A 108.7 . . ?
C1 C2 H2A 108.7 . . ?
C3 C2 H2B 108.7 . . ?
C1 C2 H2B 108.7 . . ?
H2A C2 H2B 107.6 . . ?
C4 C3 C2 111.0(3) . . ?
C4 C3 H3A 109.4 . . ?
C2 C3 H3A 109.4 . . ?
C4 C3 H3B 109.4 . . ?
C2 C3 H3B 109.4 . . ?
H3A C3 H3B 108.0 . . ?
C3 C4 C5 111.2(3) . . ?
C3 C4 H4A 109.4 . . ?
C5 C4 H4A 109.4 . . ?
C3 C4 H4B 109.4 . . ?
C5 C4 H4B 109.4 . . ?
H4A C4 H4B 108.0 . . ?
C6 C5 C4 111.4(3) . . ?
C6 C5 H5A 109.4 . . ?
C4 C5 H5A 109.4 . . ?
C6 C5 H5B 109.4 . . ?
C4 C5 H5B 109.4 . . ?
H5A C5 H5B 108.0 . . ?
C5 C6 C1 113.9(3) . . ?
C5 C6 H6A 108.8 . . ?
C1 C6 H6A 108.8 . . ?
C5 C6 H6B 108.8 . . ?
C1 C6 H6B 108.8 . . ?
H6A C6 H6B 107.7 . . ?
C8 C7 C1 114.0(2) . . ?
C8 C7 H7A 108.8 . . ?
C1 C7 H7A 108.8 . . ?
C8 C7 H7B 108.8 . . ?
C1 C7 H7B 108.8 . . ?
H7A C7 H7B 107.7 . . ?
O2 C8 O1 125.5(3) . . ?
O2 C8 C7 120.9(3) . . ?
O1 C8 C7 113.6(3) . . ?
N1 C9 C1 113.3(3) . . ?
N1 C9 H9A 108.9 . . ?
C1 C9 H9A 108.9 . . ?
N1 C9 H9B 108.9 . . ?
C1 C9 H9B 108.9 . . ?
H9A C9 H9B 107.7 . . ?
C18 C10 C15 110.8(2) . . ?
C18 C10 C16 111.2(2) . . ?
C15 C10 C16 112.8(2) . . ?
C18 C10 C11 104.8(2) . . ?
C15 C10 C11 108.7(2) . . ?
C16 C10 C11 108.2(2) . . ?
C12 C11 C10 113.9(2) . . ?
C12 C11 H11A 108.8 . . ?
C10 C11 H11A 108.8 . . ?
C12 C11 H11B 108.8 . . ?
C10 C11 H11B 108.8 . . ?
H11A C11 H11B 107.7 . . ?
C13 C12 C11 111.7(3) . . ?
C13 C12 H12A 109.3 . . ?
C11 C12 H12A 109.3 . . ?
C13 C12 H12B 109.3 . . ?
C11 C12 H12B 109.3 . . ?
H12A C12 H12B 108.0 . . ?
C12 C13 C14 109.7(3) . . ?
C12 C13 H13A 109.7 . . ?
C14 C13 H13A 109.7 . . ?
C12 C13 H13B 109.7 . . ?
C14 C13 H13B 109.7 . . ?
H13A C13 H13B 108.2 . . ?
C13 C14 C15 110.6(3) . . ?
C13 C14 H14A 109.5 . . ?
C15 C14 H14A 109.5 . . ?
C13 C14 H14B 109.5 . . ?
C15 C14 H14B 109.5 . . ?
H14A C14 H14B 108.1 . . ?
C14 C15 C10 113.0(2) . . ?
C14 C15 H15A 109.0 . . ?
C10 C15 H15A 109.0 . . ?
C14 C15 H15B 109.0 . . ?
C10 C15 H15B 109.0 . . ?
H15A C15 H15B 107.8 . . ?
C17 C16 C10 117.1(2) . . ?
C17 C16 H16A 108.0 . . ?
C10 C16 H16A 108.0 . . ?
C17 C16 H16B 108.0 . . ?
C10 C16 H16B 108.0 . . ?
H16A C16 H16B 107.3 . . ?
O4 C17 O3 122.0(2) . . ?
O4 C17 C16 119.4(2) . . ?
O3 C17 C16 118.5(2) . . ?
N2 C18 C10 114.3(2) . . ?
N2 C18 H18A 108.7 . . ?
C10 C18 H18A 108.7 . . ?
N2 C18 H18B 108.7 . . ?
C10 C18 H18B 108.7 . . ?
H18A C18 H18B 107.6 . . ?
C9 N1 H102 110(3) . . ?
C9 N1 H100 107(3) . . ?
H102 N1 H100 109(4) . . ?
C9 N1 H101 107(3) . . ?
H102 N1 H101 107(4) . . ?
H100 N1 H101 116(4) . . ?
C18 N2 H200 113(2) . . ?
C18 N2 H201 116(2) . . ?
H200 N2 H201 110(3) . . ?
C18 N2 H202 106(2) . . ?
H200 N2 H202 109(3) . . ?
H201 N2 H202 102(3) . . ?
C8 O1 Zn1 121.1(2) . . ?
C17 O3 Zn1 114.63(16) . . ?
O1 Zn1 O3 94.21(9) . . ?
O1 Zn1 Cl2 114.62(7) . . ?
O3 Zn1 Cl2 108.84(6) . . ?
O1 Zn1 Cl1 109.29(8) . . ?
O3 Zn1 Cl1 118.62(6) . . ?
Cl2 Zn1 Cl1 110.57(4) . . ?

loop_
_geom_bond_atom_site_label_1
_geom_bond_atom_site_label_2
_geom_bond_distance
_geom_bond_site_symmetry_2
_geom_bond_publ_flag
C1 C9 1.526(4) . ?
C1 C2 1.528(4) . ?
C1 C6 1.547(4) . ?
C1 C7 1.550(4) . ?
C2 C3 1.522(4) . ?
C2 H2A 0.9700 . ?
C2 H2B 0.9700 . ?
C3 C4 1.516(5) . ?
C3 H3A 0.9700 . ?
C3 H3B 0.9700 . ?
C4 C5 1.518(4) . ?
C4 H4A 0.9700 . ?
C4 H4B 0.9700 . ?
C5 C6 1.514(4) . ?
C5 H5A 0.9700 . ?
C5 H5B 0.9700 . ?
C6 H6A 0.9700 . ?
C6 H6B 0.9700 . ?
C7 C8 1.518(4) . ?
C7 H7A 0.9700 . ?
C7 H7B 0.9700 . ?
C8 O2 1.223(4) . ?
C8 O1 1.282(4) . ?
C9 N1 1.480(4) . ?
C9 H9A 0.9700 . ?
C9 H9B 0.9700 . ?
C10 C18 1.526(4) . ?
C10 C15 1.534(4) . ?
C10 C16 1.551(4) . ?
C10 C11 1.558(3) . ?
C11 C12 1.515(4) . ?
C11 H11A 0.9700 . ?
C11 H11B 0.9700 . ?
C12 C13 1.512(5) . ?
C12 H12A 0.9700 . ?
C12 H12B 0.9700 . ?
C13 C14 1.515(4) . ?
C13 H13A 0.9700 . ?
C13 H13B 0.9700 . ?
C14 C15 1.523(4) . ?
C14 H14A 0.9700 . ?
C14 H14B 0.9700 . ?
C15 H15A 0.9700 . ?
C15 H15B 0.9700 . ?
C16 C17 1.506(4) . ?
C16 H16A 0.9700 . ?
C16 H16B 0.9700 . ?
C17 O4 1.243(3) . ?
C17 O3 1.280(3) . ?
C18 N2 1.488(4) . ?
C18 H18A 0.9700 . ?
C18 H18B 0.9700 . ?
Cl1 Zn1 2.2581(10) . ?
Cl2 Zn1 2.2515(8) . ?
N1 H102 0.84(4) . ?
N1 H100 0.87(4) . ?
N1 H101 0.90(4) . ?
N2 H200 0.96(4) . ?
N2 H201 0.88(3) . ?
N2 H202 0.84(3) . ?
O1 Zn1 1.959(2) . ?
O3 Zn1 1.9846(19) . ?
